data_1551755
loop_
_publ_author_name
'YANG, Hai-Yu'
'LI, Yu-Feng'
'LIU, Shan'
'FENG, Mei-Li'
'ZHU, Hong-Jun'

_publ_section_title
;
 Crystal Structure of 3-Chloro-4-(3,3-dichloroallyloxy)benzenamine
;
_journal_name_full 'X-ray Structure Analysis Online'
_journal_page_first 51
_journal_paper_doi 10.2116/xraystruct.26.51
_journal_volume 26
_journal_year 2010
_chemical_formula_sum 'C9 H8 Cl3 N O'
_chemical_formula_weight 252.51
_space_group_IT_number 61
_space_group_name_Hall '-P 2ac 2ab'
_space_group_name_H-M_alt 'P b c a'
_symmetry_cell_setting orthorhombic
_symmetry_space_group_name_Hall '-P 2ac 2ab'
_symmetry_space_group_name_H-M 'P b c a'
_atom_sites_solution_hydrogens geom
_atom_sites_solution_primary direct
_atom_sites_solution_secondary difmap
_audit_creation_method SHELXL-97
_audit_update_record
;
2009-09-04 # Formatted by publCIF
;
_cell_angle_alpha 90.00
_cell_angle_beta 90.00
_cell_angle_gamma 90.00
_cell_formula_units_Z 8
_cell_length_a 5.5640(11)
_cell_length_b 14.832(3)
_cell_length_c 26.399(5)
_cell_measurement_reflns_used 25
_cell_measurement_temperature 293(2)
_cell_measurement_theta_max 13
_cell_measurement_theta_min 10
_cell_volume 2178.6(7)
_computing_structure_refinement 'SHELXL-97 (Sheldrick, 1997)'
_computing_structure_solution 'SHELXS-97 (Sheldrick, 1990)'
_diffrn_ambient_temperature 293(2)
_diffrn_measured_fraction_theta_full 0.998
_diffrn_measured_fraction_theta_max 0.998
_diffrn_measurement_device_type 'Nonius cad4'
_diffrn_measurement_method \w/2\q
_diffrn_radiation_monochromator graphite
_diffrn_radiation_source 'fine-focus sealed tube'
_diffrn_radiation_type MoK\a
_diffrn_radiation_wavelength 0.71073
_diffrn_reflns_av_R_equivalents 0.0000
_diffrn_reflns_av_sigmaI/netI 0.0408
_diffrn_reflns_limit_h_max 6
_diffrn_reflns_limit_h_min 0
_diffrn_reflns_limit_k_max 17
_diffrn_reflns_limit_k_min 0
_diffrn_reflns_limit_l_max 31
_diffrn_reflns_limit_l_min 0
_diffrn_reflns_number 1973
_diffrn_reflns_theta_full 25.27
_diffrn_reflns_theta_max 25.27
_diffrn_reflns_theta_min 1.54
_diffrn_standards_decay_% 0
_diffrn_standards_interval_count 200
_diffrn_standards_interval_time 120
_diffrn_standards_number 3
_exptl_absorpt_coefficient_mu 0.806
_exptl_absorpt_correction_T_max 0.8554
_exptl_absorpt_correction_T_min 0.7940
_exptl_absorpt_correction_type psi-scan
_exptl_crystal_density_diffrn 1.540
_exptl_crystal_density_method 'not measured'
_exptl_crystal_F_000 1024
_exptl_crystal_size_max 0.30
_exptl_crystal_size_mid 0.30
_exptl_crystal_size_min 0.20
_refine_diff_density_max 0.228
_refine_diff_density_min -0.245
_refine_diff_density_rms 0.056
_refine_ls_extinction_method none
_refine_ls_goodness_of_fit_ref 1.004
_refine_ls_hydrogen_treatment mixed
_refine_ls_matrix_type full
_refine_ls_number_parameters 127
_refine_ls_number_reflns 1973
_refine_ls_number_restraints 0
_refine_ls_restrained_S_all 1.004
_refine_ls_R_factor_all 0.0947
_refine_ls_R_factor_gt 0.0509
_refine_ls_shift/su_max 0.000
_refine_ls_shift/su_mean 0.000
_refine_ls_structure_factor_coef Fsqd
_refine_ls_weighting_details 'calc w=1/[\s^2^(Fo^2^)+(0.0500P)^2^+1.3000P] where P=(Fo^2^+2Fc^2^)/3'
_refine_ls_weighting_scheme calc
_refine_ls_wR_factor_gt 0.1086
_refine_ls_wR_factor_ref 0.1254
_reflns_number_gt 1185
_reflns_number_total 1973
_reflns_threshold_expression >2sigma(I)
_cod_data_source_file 26_51_1.cif
_cod_data_source_block x
_cod_depositor_comments
;
The following automatic conversions were performed:

'_symmetry_cell_setting' value 'Orthorhombic' changed to
'orthorhombic' according to
/home/andrius/struct/COD-crude-data/automatic-downloads/current/J-STAGE/lib/dictionaries/cif_core.dic
dictionary named 'cif_core.dic' version 2.4.2 from 2011-04-26.

Automatic conversion script
Id: cif_fix_values 6524 2018-11-02 12:15:13Z antanas 
;
_cod_original_cell_volume 2178.6(8)
_cod_original_sg_symbol_H-M Pbca
_cod_database_code 1551755

loop_
_symmetry_equiv_pos_as_xyz
'x, y, z'
'-x+1/2, -y, z+1/2'
'-x, y+1/2, -z+1/2'
'x+1/2, -y+1/2, -z'
'-x, -y, -z'
'x-1/2, y, -z-1/2'
'x, -y-1/2, z-1/2'
'-x-1/2, y-1/2, z'

loop_
_atom_site_label
_atom_site_type_symbol
_atom_site_fract_x
_atom_site_fract_y
_atom_site_fract_z
_atom_site_U_iso_or_equiv
_atom_site_adp_type
_atom_site_occupancy
_atom_site_symmetry_multiplicity
_atom_site_calc_flag
_atom_site_refinement_flags
Cl1 Cl -0.1866(2) 1.07894(10) 0.02846(6) 0.1100(6) Uani 1 1 d .
Cl2 Cl -0.5615(3) 1.20541(8) 0.04509(5) 0.0941(5) Uani 1 1 d .
Cl3 Cl 0.06238(19) 0.95107(5) 0.19884(4) 0.0642(3) Uani 1 1 d .
O O -0.3665(5) 0.93994(15) 0.13779(10) 0.0617(8) Uani 1 1 d .
N N -0.0481(6) 0.61181(17) 0.21356(12) 0.0627(9) Uani 1 1 d .
H0A H 0.0736 0.6112 0.2337 0.075 Uiso 1 1 calc R
H0B H -0.1231 0.5626 0.2068 0.075 Uiso 1 1 calc R
C1 C -0.4548(7) 1.0995(3) 0.05674(16) 0.0632(11) Uani 1 1 d .
C2 C -0.5722(9) 1.0396(3) 0.08398(16) 0.0729(13) Uani 1 1 d .
H2A H -0.7136 1.0592 0.0992 0.087 Uiso 1 1 calc R
C3 C -0.5042(11) 0.9457(3) 0.09287(18) 0.0944(17) Uani 1 1 d .
H3A H -0.6474 0.9088 0.0960 0.113 Uiso 1 1 calc R
H3B H -0.4111 0.9234 0.0644 0.113 Uiso 1 1 calc R
C4 C -0.2912(6) 0.8567(2) 0.15321(13) 0.0458(9) Uani 1 1 d .
C5 C -0.0886(6) 0.8531(2) 0.18373(12) 0.0412(8) Uani 1 1 d .
C6 C -0.0047(6) 0.7721(2) 0.20242(13) 0.0449(9) Uani 1 1 d .
H6A H 0.1335 0.7716 0.2222 0.054 Uiso 1 1 calc R
C7 C -0.1223(6) 0.6913(2) 0.19230(13) 0.0452(9) Uani 1 1 d .
C8 C -0.3253(7) 0.6955(2) 0.16144(14) 0.0541(10) Uani 1 1 d .
H8A H -0.4065 0.6426 0.1533 0.065 Uiso 1 1 calc R
C9 C -0.4079(7) 0.7763(2) 0.14274(15) 0.0585(10) Uani 1 1 d .
H9A H -0.5451 0.7769 0.1226 0.070 Uiso 1 1 calc R

loop_
_atom_site_aniso_label
_atom_site_aniso_U_11
_atom_site_aniso_U_22
_atom_site_aniso_U_33
_atom_site_aniso_U_23
_atom_site_aniso_U_13
_atom_site_aniso_U_12
Cl1 0.0742(9) 0.1477(13) 0.1081(11) -0.0174(9) 0.0061(8) 0.0340(9)
Cl2 0.0947(10) 0.0722(7) 0.1154(10) 0.0310(7) 0.0015(8) 0.0255(7)
Cl3 0.0563(6) 0.0359(4) 0.1005(8) 0.0003(5) -0.0148(6) -0.0116(5)
O 0.0683(18) 0.0429(14) 0.0740(18) -0.0023(12) -0.0239(16) 0.0157(13)
N 0.071(2) 0.0304(14) 0.087(2) 0.0031(14) -0.021(2) 0.0013(16)
C1 0.055(3) 0.069(3) 0.066(3) 0.000(2) -0.018(2) 0.018(2)
C2 0.077(3) 0.064(3) 0.078(3) 0.012(2) -0.016(3) 0.015(3)
C3 0.132(5) 0.065(3) 0.086(3) 0.004(2) -0.038(3) 0.021(3)
C4 0.045(2) 0.0381(18) 0.055(2) -0.0028(16) -0.0090(18) 0.0049(17)
C5 0.0372(19) 0.0315(16) 0.055(2) -0.0002(14) 0.0053(17) -0.0010(15)
C6 0.0331(19) 0.0423(18) 0.059(2) -0.0017(17) -0.0024(17) -0.0005(15)
C7 0.047(2) 0.0324(16) 0.057(2) -0.0016(15) 0.0034(19) 0.0012(15)
C8 0.055(2) 0.0359(19) 0.071(3) -0.0077(17) -0.009(2) -0.0059(18)
C9 0.045(2) 0.046(2) 0.084(3) -0.0031(19) -0.021(2) 0.0023(19)

loop_
_atom_type_symbol
_atom_type_description
_atom_type_scat_dispersion_real
_atom_type_scat_dispersion_imag
_atom_type_scat_source
C C 0.0033 0.0016 'International Tables Vol C Tables 4.2.6.8 and 6.1.1.4'
H H 0.0000 0.0000 'International Tables Vol C Tables 4.2.6.8 and 6.1.1.4'
N N 0.0061 0.0033 'International Tables Vol C Tables 4.2.6.8 and 6.1.1.4'
O O 0.0106 0.0060 'International Tables Vol C Tables 4.2.6.8 and 6.1.1.4'
Cl Cl 0.1484 0.1585 'International Tables Vol C Tables 4.2.6.8 and 6.1.1.4'

loop_
_geom_angle_atom_site_label_1
_geom_angle_atom_site_label_2
_geom_angle_atom_site_label_3
_geom_angle
C4 O C3 118.1(3)
C7 N H0A 120.0
C7 N H0B 120.0
H0A N H0B 120.0
C2 C1 Cl1 123.8(3)
C2 C1 Cl2 123.1(3)
Cl1 C1 Cl2 113.0(3)
C1 C2 C3 127.0(5)
C1 C2 H2A 116.5
C3 C2 H2A 116.5
O C3 C2 109.4(3)
O C3 H3A 109.8
C2 C3 H3A 109.8
O C3 H3B 109.8
C2 C3 H3B 109.8
H3A C3 H3B 108.2
O C4 C9 125.1(3)
O C4 C5 117.2(3)
C9 C4 C5 117.7(3)
C6 C5 C4 121.0(3)
C6 C5 Cl3 119.1(3)
C4 C5 Cl3 119.9(2)
C5 C6 C7 121.5(3)
C5 C6 H6A 119.2
C7 C6 H6A 119.2
N C7 C6 121.4(3)
N C7 C8 121.5(3)
C6 C7 C8 117.0(3)
C9 C8 C7 121.3(3)
C9 C8 H8A 119.3
C7 C8 H8A 119.3
C8 C9 C4 121.5(3)
C8 C9 H9A 119.3
C4 C9 H9A 119.3

loop_
_geom_bond_atom_site_label_1
_geom_bond_atom_site_label_2
_geom_bond_distance
Cl1 C1 1.696(4)
Cl2 C1 1.708(4)
Cl3 C5 1.725(3)
O C4 1.366(4)
O C3 1.415(5)
N C7 1.369(4)
N H0A 0.8600
N H0B 0.8600
C1 C2 1.316(5)
C2 C3 1.463(5)
C2 H2A 0.9300
C3 H3A 0.9700
C3 H3B 0.9700
C4 C9 1.386(5)
C4 C5 1.387(5)
C5 C6 1.380(4)
C6 C7 1.392(4)
C6 H6A 0.9300
C7 C8 1.394(5)
C8 C9 1.375(5)
C8 H8A 0.9300
C9 H9A 0.9300

loop_
_geom_torsion_atom_site_label_1
_geom_torsion_atom_site_label_2
_geom_torsion_atom_site_label_3
_geom_torsion_atom_site_label_4
_geom_torsion
Cl1 C1 C2 C3 -3.3(7)
Cl2 C1 C2 C3 175.2(4)
C4 O C3 C2 178.3(4)
C1 C2 C3 O 92.3(6)
C3 O C4 C9 -27.6(6)
C3 O C4 C5 155.6(4)
O C4 C5 C6 177.8(3)
C9 C4 C5 C6 0.8(5)
O C4 C5 Cl3 -2.2(4)
C9 C4 C5 Cl3 -179.2(3)
C4 C5 C6 C7 -1.3(5)
Cl3 C5 C6 C7 178.7(3)
C5 C6 C7 N -175.7(3)
C5 C6 C7 C8 1.5(5)
N C7 C8 C9 175.9(4)
C6 C7 C8 C9 -1.3(5)
C7 C8 C9 C4 0.8(6)
O C4 C9 C8 -177.3(4)
C5 C4 C9 C8 -0.6(6)
